data_4020138
loop_
_publ_author_name
'Huifang Wu'
'Denzil Bernard'
'Weibin Chen'
'Gary D. Strahan'
'Jeffrey R. Deschamps'
'Damon A. Parrish'
'John W. Lewis'
'Alexander D. MacKerell, Jr.'
'Andrew Coop'

_journal_name_full 'Journal of Organic Chemistry'
_journal_page_first 1907
_journal_page_last 1910
_journal_paper_doi 10.1021/jo048388u
_journal_volume 70
_journal_year 2005
_chemical_absolute_configuration syn
_chemical_formula_moiety 'C29 H35 N O5'
_chemical_formula_sum 'C29 H35 N O5'
_chemical_formula_weight 477.58
_space_group_IT_number 19
_symmetry_cell_setting orthorhombic
_symmetry_space_group_name_Hall 'P 2ac 2ab'
_symmetry_space_group_name_H-M 'P 21 21 21'
_atom_sites_solution_hydrogens geom
_atom_sites_solution_primary direct
_atom_sites_solution_secondary difmap
_cell_angle_alpha 90.00
_cell_angle_beta 90.00
_cell_angle_gamma 90.00
_cell_formula_units_Z 4
_cell_length_a 10.2650(10)
_cell_length_b 11.501(4)
_cell_length_c 20.442(5)
_cell_measurement_reflns_used 42
_cell_measurement_temperature 293(2)
_cell_measurement_theta_max 49.859
_cell_measurement_theta_min 8.619
_cell_volume 2413.3(11)
_diffrn_ambient_temperature 293(2)
_diffrn_detector_area_resol_mean ?
_diffrn_measured_fraction_theta_full 0.999
_diffrn_measured_fraction_theta_max 0.999
_diffrn_measurement_device_type 'Siemens P4'
_diffrn_measurement_method '2\q/\w scans'
_diffrn_radiation_monochromator graphite
_diffrn_radiation_source 'sealed tube'
_diffrn_radiation_type CuK\a
_diffrn_radiation_wavelength 1.54178
_diffrn_reflns_av_R_equivalents 0.0550
_diffrn_reflns_av_sigmaI/netI 0.0384
_diffrn_reflns_limit_h_max 1
_diffrn_reflns_limit_h_min -12
_diffrn_reflns_limit_k_max 13
_diffrn_reflns_limit_k_min -1
_diffrn_reflns_limit_l_max 1
_diffrn_reflns_limit_l_min -24
_diffrn_reflns_number 3316
_diffrn_reflns_theta_full 69.25
_diffrn_reflns_theta_max 69.25
_diffrn_reflns_theta_min 4.33
_diffrn_standards_decay_% 0.1
_diffrn_standards_interval_count 97
_diffrn_standards_interval_time ?
_diffrn_standards_number 3
_exptl_absorpt_coefficient_mu 0.717
_exptl_absorpt_correction_T_max 0.866
_exptl_absorpt_correction_T_min 0.679
_exptl_absorpt_correction_type analytical
_exptl_absorpt_process_details ?
_exptl_crystal_colour 'pale yellow'
_exptl_crystal_density_diffrn 1.314
_exptl_crystal_density_meas ?
_exptl_crystal_density_method 'not measured'
_exptl_crystal_description prism
_exptl_crystal_F_000 1024
_exptl_crystal_size_max 0.54
_exptl_crystal_size_mid 0.38
_exptl_crystal_size_min 0.20
_refine_diff_density_max 0.172
_refine_diff_density_min -0.139
_refine_diff_density_rms 0.033
_refine_ls_abs_structure_details 'Flack H D (1983), Acta Cryst. A39, 876-881'
_refine_ls_abs_structure_Flack -0.6(5)
_refine_ls_extinction_coef 0.0020(4)
_refine_ls_extinction_expression Fc^*^=kFc[1+0.001xFc^2^\l^3^/sin(2\q)]^-1/4^
_refine_ls_extinction_method SHELXL
_refine_ls_goodness_of_fit_ref 1.032
_refine_ls_hydrogen_treatment mixed
_refine_ls_matrix_type full
_refine_ls_number_parameters 381
_refine_ls_number_reflns 3117
_refine_ls_number_restraints 76
_refine_ls_restrained_S_all 1.283
_refine_ls_R_factor_all 0.0634
_refine_ls_R_factor_gt 0.0501
_refine_ls_shift/su_max 0.012
_refine_ls_shift/su_mean 0.002
_refine_ls_structure_factor_coef Fsqd
_refine_ls_weighting_details 'calc w=1/[\s^2^(Fo^2^)+(0.0818P)^2^+0.3057P] where P=(Fo^2^+2Fc^2^)/3'
_refine_ls_weighting_scheme calc
_refine_ls_wR_factor_gt 0.1334
_refine_ls_wR_factor_ref 0.1474
_reflns_number_gt 2465
_reflns_number_total 3117
_reflns_threshold_expression I>2\s(I)
_cod_depositor_comments
;
The following automatic conversions were performed:
'_symmetry_cell_setting' value 'Orthorhombic' changed to 'orthorhombic'
according to '/home/saulius/struct/CIF-dictionaries/cif_core.dic'
dictionary named 'cif_core.dic' version 2.4.1 from 2010-06-29.

Automatic conversion script
Id: cif_fix_enum 1527 2010-12-29 10:47:43Z saulius 
;
_cod_database_code 4020138

loop_
_symmetry_equiv_pos_as_xyz
'x, y, z'
'-x+1/2, -y, z+1/2'
'-x, y+1/2, -z+1/2'
'x+1/2, -y+1/2, -z'

loop_
_atom_site_label
_atom_site_type_symbol
_atom_site_fract_x
_atom_site_fract_y
_atom_site_fract_z
_atom_site_U_iso_or_equiv
_atom_site_adp_type
_atom_site_occupancy
_atom_site_symmetry_multiplicity
_atom_site_calc_flag
_atom_site_refinement_flags
_atom_site_disorder_assembly
_atom_site_disorder_group
C1 C 0.4478(5) 0.9643(4) 0.1163(2) 0.0730(11) Uani 1 1 d . B .
H1A H 0.5288 0.9616 0.0960 0.088 Uiso 1 1 calc R . .
C2 C 0.3881(5) 1.0705(4) 0.1256(2) 0.0773(12) Uani 1 1 d . . .
H2A H 0.4322 1.1380 0.1139 0.093 Uiso 1 1 calc R . .
O3 O 0.1934(4) 1.1802(2) 0.15810(19) 0.0940(10) Uani 1 1 d . . .
C3 C 0.2628(5) 1.0794(3) 0.1523(2) 0.0716(11) Uani 1 1 d . . .
C3A C 0.2567(7) 1.2846(3) 0.1401(3) 0.118(2) Uani 1 1 d . . .
H3AA H 0.1992 1.3492 0.1475 0.176 Uiso 1 1 calc R . .
H3AB H 0.2797 1.2815 0.0946 0.176 Uiso 1 1 calc R . .
H3AC H 0.3340 1.2942 0.1659 0.176 Uiso 1 1 calc R . .
O4 O 0.0761(3) 0.9624(2) 0.18882(16) 0.0740(8) Uani 1 1 d . . .
C4 C 0.2043(4) 0.9752(3) 0.1708(2) 0.0629(10) Uani 1 1 d . . .
C5 C 0.0518(4) 0.8361(3) 0.1934(2) 0.0633(10) Uani 1 1 d . B .
H5A H 0.0127 0.8187 0.2360 0.076 Uiso 1 1 calc R . .
O6 O -0.1591(3) 0.8426(3) 0.1346(2) 0.0987(11) Uani 1 1 d . B .
C6 C -0.0345(4) 0.7878(3) 0.1401(3) 0.0766(13) Uani 1 1 d . . .
C6A C -0.2278(5) 0.8600(5) 0.1919(3) 0.1094(19) Uani 1 1 d . . .
H6AA H -0.3086 0.8983 0.1823 0.164 Uiso 1 1 calc R B .
H6AB H -0.1773 0.9074 0.2210 0.164 Uiso 1 1 calc R . .
H6AC H -0.2451 0.7863 0.2122 0.164 Uiso 1 1 calc R . .
C7 C 0.0282(5) 0.8061(5) 0.0747(3) 0.0923(16) Uani 1 1 d . B .
H7A H 0.0440 0.8885 0.0683 0.111 Uiso 1 1 calc R . .
H7B H -0.0311 0.7805 0.0406 0.111 Uiso 1 1 calc R . .
C8 C 0.1572(5) 0.7401(4) 0.0680(2) 0.0815(13) Uani 1 1 d . . .
H8A H 0.2258 0.7956 0.0563 0.098 Uiso 1 1 calc R B .
O8 O 0.1505(4) 0.6525(4) 0.01841(18) 0.1305(16) Uani 1 1 d . B .
H8B H 0.0765 0.6258 0.0170 0.196 Uiso 1 1 calc R . .
C9 C 0.3352(4) 0.6408(3) 0.13423(18) 0.0575(9) Uani 1 1 d . . .
H9A H 0.3432 0.5824 0.0995 0.069 Uiso 1 1 calc R B .
C10 C 0.4327(4) 0.7399(3) 0.1183(2) 0.0656(10) Uani 1 1 d . B .
H10A H 0.5141 0.7235 0.1406 0.079 Uiso 1 1 calc R . .
H10B H 0.4503 0.7384 0.0717 0.079 Uiso 1 1 calc R . .
C11 C 0.3901(4) 0.8614(3) 0.13656(19) 0.0606(9) Uani 1 1 d . . .
C12 C 0.2706(4) 0.8739(3) 0.16760(18) 0.0566(8) Uani 1 1 d . B .
C13 C 0.1865(3) 0.7760(3) 0.18892(18) 0.0536(8) Uani 1 1 d . . .
C14 C 0.1923(4) 0.6839(3) 0.13418(19) 0.0593(9) Uani 1 1 d . B .
C15 C 0.2280(4) 0.7247(4) 0.25457(19) 0.0666(10) Uani 1 1 d . B .
H15A H 0.2331 0.7866 0.2867 0.080 Uiso 1 1 calc R . .
H15B H 0.1622 0.6700 0.2691 0.080 Uiso 1 1 calc R . .
C16 C 0.3579(4) 0.6633(4) 0.2512(2) 0.0711(11) Uani 1 1 d . . .
H16A H 0.4268 0.7203 0.2461 0.085 Uiso 1 1 calc R B .
H16B H 0.3729 0.6216 0.2918 0.085 Uiso 1 1 calc R . .
N17 N 0.3614(3) 0.5819(3) 0.19656(16) 0.0642(8) Uani 1 1 d . B .
C18 C 0.4832(4) 0.5167(4) 0.1963(3) 0.0817(13) Uani 1 1 d . . .
H18A H 0.4832 0.4631 0.1603 0.123 Uiso 1 1 calc R B .
H18B H 0.4916 0.4745 0.2366 0.123 Uiso 1 1 calc R . .
H18C H 0.5550 0.5696 0.1918 0.123 Uiso 1 1 calc R . .
C19 C 0.0872(4) 0.5931(3) 0.1491(3) 0.0837(14) Uani 1 1 d . . .
H19A H 0.1150 0.5466 0.1862 0.100 Uiso 1 1 calc R A 1
H19B H 0.0785 0.5416 0.1118 0.100 Uiso 1 1 calc R A 1
C20A C -0.0511(8) 0.6487(6) 0.1650(5) 0.063(2) Uani 0.627(7) 1 d P B 1
H20A H -0.0633 0.6484 0.2126 0.075 Uiso 0.627(7) 1 calc PR B 1
C21A C -0.1579(7) 0.5833(6) 0.1352(4) 0.0693(19) Uani 0.627(7) 1 d P B 1
H21A H -0.1689 0.5101 0.1582 0.083 Uiso 0.627(7) 1 calc PR B 1
H21B H -0.2382 0.6272 0.1395 0.083 Uiso 0.627(7) 1 calc PR B 1
O22A O -0.1332(5) 0.5611(6) 0.0683(3) 0.0695(15) Uani 0.627(7) 1 d P B 1
C23A C -0.2329(13) 0.4889(3) 0.0359(5) 0.078(3) Uani 0.627(7) 1 d PD B 1
H23A H -0.2245 0.4994 -0.0110 0.094 Uiso 0.627(7) 1 calc PR B 1
H23B H -0.3180 0.5182 0.0484 0.094 Uiso 0.627(7) 1 calc PR B 1
C24A C -0.2293(7) 0.3610(4) 0.0501(3) 0.081(3) Uani 0.627(7) 1 d PGDU B 1
C25A C -0.3350(8) 0.2990(5) 0.0258(4) 0.101(4) Uani 0.627(7) 1 d PGU B 1
H25A H -0.4050 0.3382 0.0072 0.121 Uiso 0.627(7) 1 calc PR B 1
C26A C -0.3359(9) 0.1783(5) 0.0292(4) 0.119(5) Uani 0.627(7) 1 d PGU B 1
H26A H -0.4066 0.1368 0.0130 0.143 Uiso 0.627(7) 1 calc PR B 1
C27A C -0.2312(10) 0.1196(4) 0.0570(5) 0.110(4) Uani 0.627(7) 1 d PGU B 1
H27A H -0.2319 0.0389 0.0593 0.132 Uiso 0.627(7) 1 calc PR B 1
C28A C -0.1256(9) 0.1816(4) 0.0813(5) 0.111(6) Uani 0.627(7) 1 d PGU B 1
H28A H -0.0555 0.1424 0.0999 0.133 Uiso 0.627(7) 1 calc PR B 1
C29A C -0.1246(7) 0.3023(4) 0.0779(4) 0.095(5) Uani 0.627(7) 1 d PGDU B 1
H29A H -0.0517 0.3452 0.0947 0.114 Uiso 0.627(7) 1 d PGD B 1
C20B C -0.0359(14) 0.6686(7) 0.1410(6) 0.065(4) Uani 0.373(7) 1 d PG B 2
H20B H -0.0815 0.6532 0.1823 0.078 Uiso 0.373(7) 1 calc PR B 2
C21B C -0.1401(13) 0.6213(13) 0.0883(9) 0.071(4) Uani 0.373(7) 1 d P B 2
H21C H -0.2232 0.6602 0.0942 0.085 Uiso 0.373(7) 1 calc PR B 2
H21D H -0.1095 0.6366 0.0442 0.085 Uiso 0.373(7) 1 calc PR B 2
O22B O -0.1546(8) 0.4988(7) 0.0983(4) 0.071(3) Uani 0.373(7) 1 d P B 2
C23B C -0.248(3) 0.4661(5) 0.0556(11) 0.112(9) Uani 0.373(7) 1 d PD B 2
H23C H -0.2336 0.5008 0.0130 0.135 Uiso 0.373(7) 1 calc PR B 2
H23D H -0.3336 0.4897 0.0712 0.135 Uiso 0.373(7) 1 calc PR B 2
C24B C -0.2396(15) 0.3361(5) 0.0516(8) 0.090(6) Uani 0.373(7) 1 d PGDU B 2
C25B C -0.3417(13) 0.2632(10) 0.0339(7) 0.083(5) Uani 0.373(7) 1 d PGU B 2
H25B H -0.4198 0.2946 0.0192 0.099 Uiso 0.373(7) 1 calc PR B 2
C26B C -0.3271(18) 0.1433(9) 0.0384(7) 0.097(6) Uani 0.373(7) 1 d PGU B 2
H26B H -0.3954 0.0945 0.0266 0.117 Uiso 0.373(7) 1 calc PR B 2
C27B C -0.210(2) 0.0963(6) 0.0605(10) 0.141(11) Uani 0.373(7) 1 d PGU B 2
H27B H -0.2005 0.0161 0.0634 0.169 Uiso 0.373(7) 1 calc PR B 2
C28B C -0.1082(17) 0.1692(13) 0.0781(12) 0.165(15) Uani 0.373(7) 1 d PGU B 2
H28B H -0.0301 0.1378 0.0929 0.198 Uiso 0.373(7) 1 calc PR B 2
C29B C -0.1228(14) 0.2891(12) 0.0737(11) 0.134(14) Uani 0.373(7) 1 d PGDU B 2
H29B H -0.0523 0.3395 0.0859 0.161 Uiso 0.373(7) 1 d PGD B 2
